data_4517318
loop_
_publ_author_name
'Gordillo, Monica A.'
'Benavides, Paola A.'
'Panda, Dillip K.'
'Saha, Sourav'

_publ_section_title
;
 The Advent of Electrically Conducting Double-Helical Metal-Organic
 Frameworks Featuring Butterfly-Shaped Electron-Rich \p-Extended
 Tetrathiafulvalene Ligands.
;
_journal_name_full 'ACS applied materials &amp; interfaces'
_journal_paper_doi 10.1021/acsami.9b20234
_journal_year 2020
_chemical_formula_sum 'C108 H94 O26 S8 Zn3'
_chemical_formula_weight 2260.42
_space_group_crystal_system triclinic
_space_group_IT_number 2
_space_group_name_Hall '-P 1'
_space_group_name_H-M_alt 'P -1'
_atom_sites_solution_hydrogens mixed
_atom_sites_solution_primary dual
_atom_sites_solution_secondary difmap
_audit_creation_method SHELXL-2014/7
_cell_angle_alpha 102.207(3)
_cell_angle_beta 114.118(3)
_cell_angle_gamma 93.054(3)
_cell_formula_units_Z 2
_cell_length_a 16.0799(18)
_cell_length_b 18.649(2)
_cell_length_c 19.390(2)
_cell_measurement_reflns_used 9801
_cell_measurement_temperature 133(2)
_cell_measurement_theta_max 26.02
_cell_measurement_theta_min 2.83
_cell_volume 5123.0(10)
_computing_cell_refinement 'Bruker SAINT'
_computing_data_collection 'Bruker APEX3'
_computing_data_reduction 'Bruker SAINT'
_computing_molecular_graphics 'Bruker SHELXTL'
_computing_publication_material 'Bruker SHELXTL'
_computing_structure_refinement 'SHELXL-2016/6 (Sheldrick, 2016)'
_computing_structure_solution 'SHELXT 2014/5 (Sheldrick, 2014)'
_diffrn_ambient_temperature 133(2)
_diffrn_measured_fraction_theta_full 0.995
_diffrn_measured_fraction_theta_max 0.995
_diffrn_measurement_device_type 'Bruker D8 Quest Photon 100'
_diffrn_measurement_method '\f and \w scans'
_diffrn_radiation_type MoK\a
_diffrn_radiation_wavelength 0.71073
_diffrn_reflns_av_R_equivalents 0.0595
_diffrn_reflns_av_unetI/netI 0.0799
_diffrn_reflns_Laue_measured_fraction_full 0.995
_diffrn_reflns_Laue_measured_fraction_max 0.995
_diffrn_reflns_limit_h_max 19
_diffrn_reflns_limit_h_min -19
_diffrn_reflns_limit_k_max 22
_diffrn_reflns_limit_k_min -22
_diffrn_reflns_limit_l_max 23
_diffrn_reflns_limit_l_min -23
_diffrn_reflns_number 57424
_diffrn_reflns_point_group_measured_fraction_full 0.995
_diffrn_reflns_point_group_measured_fraction_max 0.995
_diffrn_reflns_theta_full 25.242
_diffrn_reflns_theta_max 25.250
_diffrn_reflns_theta_min 2.586
_diffrn_source 'fine focus sealed tube'
_exptl_absorpt_coefficient_mu 0.936
_exptl_absorpt_correction_T_max 1.0000
_exptl_absorpt_correction_T_min 0.8779
_exptl_absorpt_correction_type multi-scan
_exptl_absorpt_process_details 'Bruker, SADABS'
_exptl_crystal_colour orange
_exptl_crystal_density_diffrn 1.465
_exptl_crystal_description plate
_exptl_crystal_F_000 2336
_exptl_crystal_size_max 0.412
_exptl_crystal_size_mid 0.176
_exptl_crystal_size_min 0.051
_refine_diff_density_max 2.825
_refine_diff_density_min -2.211
_refine_diff_density_rms 0.150
_refine_ls_extinction_method none
_refine_ls_goodness_of_fit_ref 1.042
_refine_ls_hydrogen_treatment mixed
_refine_ls_matrix_type full
_refine_ls_number_parameters 1190
_refine_ls_number_reflns 18475
_refine_ls_number_restraints 65
_refine_ls_restrained_S_all 1.046
_refine_ls_R_factor_all 0.1425
_refine_ls_R_factor_gt 0.1046
_refine_ls_shift/su_max 0.000
_refine_ls_shift/su_mean 0.000
_refine_ls_structure_factor_coef Fsqd
_refine_ls_weighting_details 'w=1/[\s^2^(Fo^2^)+(0.1270P)^2^+45.0362P] where P=(Fo^2^+2Fc^2^)/3'
_refine_ls_weighting_scheme calc
_refine_ls_wR_factor_gt 0.2607
_refine_ls_wR_factor_ref 0.2887
_reflns_Friedel_coverage 0.000
_reflns_number_gt 12209
_reflns_number_total 18475
_reflns_threshold_expression 'I > 2\s(I)'
_cod_data_source_file am9b20234_si_002.cif
_cod_data_source_block q-0679_t_sq
_cod_database_code 4517318
_shelx_shelxl_version_number 2014/7
_shelx_space_group_comment
;
The symmetry employed for this shelxl refinement is uniquely defined
by the following loop, which should always be used as a source of
symmetry information in preference to the above space-group names.
They are only intended as comments.
;
_shelx_estimated_absorpt_t_min 0.699
_shelx_estimated_absorpt_t_max 0.954

loop_
_space_group_symop_operation_xyz
'x, y, z'
'-x, -y, -z'

loop_
_atom_site_label
_atom_site_type_symbol
_atom_site_fract_x
_atom_site_fract_y
_atom_site_fract_z
_atom_site_U_iso_or_equiv
_atom_site_adp_type
_atom_site_occupancy
_atom_site_site_symmetry_order
_atom_site_calc_flag
_atom_site_refinement_flags_posn
_atom_site_refinement_flags_adp
_atom_site_refinement_flags_occupancy
_atom_site_disorder_assembly
_atom_site_disorder_group
Zn1 Zn 0.03307(6) 0.66875(5) 0.50741(5) 0.0260(2) Uani 1 1 d . . . . .
Zn2 Zn -0.03140(6) 0.81365(5) 0.50397(5) 0.0254(2) Uani 1 1 d . . . . .
Zn3 Zn 0.3837(3) 1.18754(16) 0.50263(16) 0.0484(5) Uani 0.598(7) 1 d D U P A 1
O19W O 0.2835(13) 1.2406(12) 0.4983(13) 0.125(7) Uani 0.598(7) 1 d D U P A 1
H19A H 0.230(6) 1.224(5) 0.501(11) 0.080 Uiso 0.598(7) 1 d D U P A 1
H19B H 0.275(7) 1.287(5) 0.491(12) 0.080 Uiso 0.598(7) 1 d D U P A 1
O20W O 0.4686(13) 1.2699(10) 0.5027(10) 0.111(6) Uani 0.598(7) 1 d D U P A 1
H20A H 0.472(8) 1.3179(13) 0.526(9) 0.080 Uiso 0.598(7) 1 d D U P A 1
H20B H 0.525(5) 1.263(3) 0.504(10) 0.080 Uiso 0.598(7) 1 d D U P A 1
Zn3B Zn 0.4152(4) 1.1794(2) 0.5064(3) 0.0484(5) Uani 0.402(7) 1 d D U P A 2
O19X O 0.4005 1.2903 0.5286 0.121(10) Uani 0.402(7) 1 d D U P A 2
H19C H 0.3613 1.3059 0.4876 0.080 Uiso 0.402(7) 1 d D U P A 2
H19D H 0.4000 1.3119 0.5747 0.080 Uiso 0.402(7) 1 d D U P A 2
O20X O 0.5322 1.1978 0.4961 0.113(9) Uani 0.402(7) 1 d D U P A 2
H20C H 0.5619 1.2424 0.5032 0.080 Uiso 0.402(7) 1 d D U P A 2
H20D H 0.5805 1.1679 0.5154 0.080 Uiso 0.402(7) 1 d D U P A 2
S1 S 0.53531(12) 0.90593(11) 0.95999(12) 0.0284(5) Uani 1 1 d . . . . .
S2 S 0.65689(13) 1.03588(11) 0.97578(13) 0.0325(5) Uani 1 1 d . . . . .
S3 S 0.92784(13) 0.81922(11) 0.96116(11) 0.0257(4) Uani 1 1 d . . . . .
S4 S 0.83315(13) 0.69890(10) 0.98898(11) 0.0261(4) Uani 1 1 d . . . . .
S5 S 0.08337(13) 0.67795(10) 0.05445(11) 0.0246(4) Uani 1 1 d . . . . .
S6 S 0.18791(14) 0.80121(10) 0.03834(12) 0.0274(4) Uani 1 1 d . . . . .
S7 S 0.34992(12) 0.45393(10) 0.02049(12) 0.0270(4) Uani 1 1 d . . . . .
S8 S 0.47313(12) 0.58939(10) 0.05184(11) 0.0236(4) Uani 1 1 d . . . . .
O1 O 0.1460(4) 0.7389(4) 0.5906(4) 0.0475(16) Uani 1 1 d . . . . .
O2 O 0.0695(5) 0.6919(4) 0.4254(4) 0.0575(19) Uani 1 1 d . . . . .
O3 O 0.9818(4) 0.6801(3) 0.5896(3) 0.0377(14) Uani 1 1 d . . . . .
O4 O 0.9047(4) 0.6351(4) 0.4215(3) 0.0460(16) Uani 1 1 d . . . . .
O5 O 0.0979(4) 0.8477(4) 0.5872(4) 0.0480(16) Uani 1 1 d . . . . .
O6 O 0.0103(5) 0.7985(5) 0.4189(4) 0.063(2) Uani 1 1 d . . . . .
O7 O 0.9376(5) 0.7909(4) 0.5895(4) 0.0549(19) Uani 1 1 d . . . . .
O8 O 0.8499(5) 0.7418(4) 0.4265(5) 0.066(2) Uani 1 1 d . . . . .
O9 O 0.5050(6) 1.2386(4) 0.6701(5) 0.069(2) Uani 1 1 d . . . . .
O10 O 0.4261(10) 1.1357(5) 0.5862(5) 0.137(5) Uani 1 1 d . . . . .
O11 O 0.6400(5) 0.3424(4) 0.7502(5) 0.062(2) Uani 1 1 d D . . . .
H11A H 0.605(7) 0.296(3) 0.742(7) 0.080 Uiso 1 1 d D U . . .
O12 O 0.5960(8) 0.3806(5) 0.6413(5) 0.113(4) Uani 1 1 d . . . . .
O13 O 0.3415(6) 1.1531(4) 0.3412(5) 0.072(2) Uani 1 1 d . . . . .
O14 O 0.3401(10) 1.0921(5) 0.4238(5) 0.128(5) Uani 1 1 d . . . . .
O15 O 0.3937(6) 0.2112(4) 0.2568(5) 0.071(2) Uani 1 1 d D . . . .
H15A H 0.360(8) 0.177(5) 0.268(7) 0.090 Uiso 1 1 d D U . . .
O16 O 0.4773(8) 0.2976(6) 0.3667(6) 0.119(5) Uani 1 1 d . . . . .
O17W O 0.0794(6) 0.5744(4) 0.5211(6) 0.078(3) Uani 1 1 d D . . . .
H17A H 0.124(6) 0.557(6) 0.558(4) 0.080 Uiso 1 1 d D U . . .
H17B H 0.060(8) 0.546(5) 0.472(2) 0.080 Uiso 1 1 d D U . . .
O18W O -0.0798(6) 0.9067(4) 0.4964(5) 0.067(2) Uani 1 1 d D . . . .
H18A H -0.119(7) 0.919(5) 0.452(3) 0.080 Uiso 1 1 d D U . . .
H18B H -0.060(8) 0.949(3) 0.535(4) 0.080 Uiso 1 1 d D U . . .
C1 C 0.1570(6) 0.8073(6) 0.6158(5) 0.038(2) Uani 1 1 d . . . . .
C2 C 0.2451(6) 0.8436(5) 0.6850(4) 0.0320(19) Uani 1 1 d . . . . .
C3 C 0.2533(6) 0.9141(5) 0.7283(5) 0.039(2) Uani 1 1 d . . . . .
H3 H 0.2020 0.9399 0.7134 0.047 Uiso 1 1 calc R U . . .
C4 C 0.3343(6) 0.9490(5) 0.7931(5) 0.041(2) Uani 1 1 d . . . . .
H4 H 0.3377 0.9979 0.8222 0.050 Uiso 1 1 calc R U . . .
C5 C 0.4112(5) 0.9119(4) 0.8155(4) 0.0267(17) Uani 1 1 d . . . . .
C6 C 0.4018(6) 0.8396(5) 0.7717(5) 0.036(2) Uani 1 1 d . . . . .
H6 H 0.4529 0.8135 0.7856 0.043 Uiso 1 1 calc R U . . .
C7 C 0.3194(6) 0.8052(5) 0.7084(5) 0.039(2) Uani 1 1 d . . . . .
H7 H 0.3137 0.7552 0.6808 0.046 Uiso 1 1 calc R U . . .
C8 C 0.4983(5) 0.9473(4) 0.8811(5) 0.0277(17) Uani 1 1 d . . . . .
C9 C 0.5539(5) 1.0079(4) 0.8881(5) 0.0287(18) Uani 1 1 d . . . . .
C10 C 0.5394(5) 1.0517(4) 0.8314(5) 0.0322(19) Uani 1 1 d . . . . .
C11 C 0.5599(6) 1.1285(5) 0.8526(6) 0.035(2) Uani 1 1 d . . . . .
H11 H 0.5858 1.1542 0.9064 0.042 Uiso 1 1 calc R U . . .
C12 C 0.5432(6) 1.1686(5) 0.7966(6) 0.038(2) Uani 1 1 d . . . . .
H12 H 0.5571 1.2213 0.8120 0.045 Uiso 1 1 calc R U . . .
C13 C 0.5062(7) 1.1311(5) 0.7185(6) 0.045(2) Uani 1 1 d . . . . .
C14 C 0.4902(8) 1.0548(6) 0.6959(7) 0.060(3) Uani 1 1 d . . . . .
H14 H 0.4676 1.0292 0.6423 0.072 Uiso 1 1 calc R U . . .
C15 C 0.5072(6) 1.0157(5) 0.7523(5) 0.041(2) Uani 1 1 d . . . . .
H15 H 0.4967 0.9629 0.7368 0.049 Uiso 1 1 calc R U . . .
C16 C 0.4803(8) 1.1728(6) 0.6572(6) 0.058(3) Uani 1 1 d . . . . .
C17 C 0.6481(5) 0.9575(4) 1.0100(5) 0.0239(16) Uani 1 1 d . . . . .
C18 C 0.7201(5) 0.9350(4) 1.0620(5) 0.0236(16) Uani 1 1 d . . . . .
C19 C 0.8149(5) 0.9718(4) 1.0886(4) 0.0252(17) Uani 1 1 d . . . . .
C20 C 0.8806(5) 0.9257(4) 1.0855(4) 0.0194(15) Uani 1 1 d . . . . .
C21 C 0.8497(5) 0.8444(4) 1.0655(4) 0.0200(15) Uani 1 1 d . . . . .
C22 C 0.7827(5) 0.8220(4) 1.0940(4) 0.0214(15) Uani 1 1 d . . . . .
C23 C 0.7123(5) 0.8668(4) 1.0873(4) 0.0235(16) Uani 1 1 d . . . . .
C24 C 0.8419(5) 1.0498(4) 1.1122(5) 0.0308(18) Uani 1 1 d . . . . .
H24 H 0.7995 1.0817 1.1174 0.037 Uiso 1 1 calc R U . . .
C25 C 0.9305(6) 1.0796(5) 1.1277(6) 0.043(2) Uani 1 1 d . . . . .
H25 H 0.9478 1.1320 1.1417 0.052 Uiso 1 1 calc R U . . .
C26 C 0.9945(5) 1.0335(5) 1.1231(5) 0.039(2) Uani 1 1 d . . . . .
H26 H 1.0553 1.0539 1.1340 0.047 Uiso 1 1 calc R U . . .
C27 C 0.9678(5) 0.9573(4) 1.1022(5) 0.0290(18) Uani 1 1 d . . . . .
H27 H 1.0114 0.9258 1.0994 0.035 Uiso 1 1 calc R U . . .
C28 C 0.6410(6) 0.8443(4) 1.1046(5) 0.0333(19) Uani 1 1 d . . . . .
H28 H 0.5937 0.8739 1.1005 0.040 Uiso 1 1 calc R U . . .
C29 C 0.6382(6) 0.7790(5) 1.1280(5) 0.039(2) Uani 1 1 d . . . . .
H29 H 0.5872 0.7626 1.1368 0.047 Uiso 1 1 calc R U . . .
C30 C 0.7096(6) 0.7380(4) 1.1385(5) 0.0327(19) Uani 1 1 d . . . . .
H30 H 0.7098 0.6953 1.1579 0.039 Uiso 1 1 calc R U . . .
C31 C 0.7807(5) 0.7591(4) 1.1208(4) 0.0256(17) Uani 1 1 d . . . . .
H31 H 0.8289 0.7301 1.1271 0.031 Uiso 1 1 calc R U . . .
C32 C 0.8706(5) 0.7946(4) 1.0145(4) 0.0224(16) Uani 1 1 d . . . . .
C33 C 0.8438(5) 0.6794(4) 0.9003(4) 0.0220(16) Uani 1 1 d . . . . .
C34 C 0.8870(5) 0.7353(4) 0.8881(4) 0.0252(16) Uani 1 1 d . . . . .
C35 C 0.9044(5) 0.7350(4) 0.8191(4) 0.0240(16) Uani 1 1 d . . . . .
C36 C 0.8568(6) 0.7757(5) 0.7663(5) 0.0349(19) Uani 1 1 d . . . . .
H36 H 0.8124 0.8031 0.7751 0.042 Uiso 1 1 calc R U . . .
C37 C 0.8727(6) 0.7770(5) 0.7025(5) 0.0350(19) Uani 1 1 d . . . . .
H37 H 0.8406 0.8064 0.6688 0.042 Uiso 1 1 calc R U . . .
C38 C 0.9343(5) 0.7364(5) 0.6862(4) 0.0295(18) Uani 1 1 d . . . . .
C39 C 0.9822(6) 0.6969(5) 0.7382(5) 0.036(2) Uani 1 1 d . . . . .
H39 H 1.0263 0.6695 0.7288 0.043 Uiso 1 1 calc R U . . .
C40 C 0.9681(6) 0.6957(5) 0.8037(5) 0.036(2) Uani 1 1 d . . . . .
H40 H 1.0023 0.6678 0.8383 0.043 Uiso 1 1 calc R U . . .
C41 C 0.9524(5) 0.7361(5) 0.6168(4) 0.0297(18) Uani 1 1 d . . . . .
C42 C 0.8006(5) 0.6039(4) 0.8496(5) 0.0291(18) Uani 1 1 d . . . . .
C43 C 0.8006(5) 0.5446(5) 0.8844(6) 0.037(2) Uani 1 1 d . . . . .
H43 H 0.8341 0.5530 0.9395 0.045 Uiso 1 1 calc R U . . .
C44 C 0.7536(6) 0.4751(5) 0.8407(6) 0.040(2) Uani 1 1 d . . . . .
H44 H 0.7553 0.4356 0.8650 0.048 Uiso 1 1 calc R U . . .
C45 C 0.7036(7) 0.4631(5) 0.7607(7) 0.051(3) Uani 1 1 d . . . . .
C46 C 0.7048(7) 0.5199(6) 0.7253(6) 0.059(3) Uani 1 1 d . . . . .
H46 H 0.6733 0.5100 0.6700 0.071 Uiso 1 1 calc R U . . .
C47 C 0.7511(6) 0.5914(5) 0.7687(5) 0.045(2) Uani 1 1 d . . . . .
H47 H 0.7492 0.6305 0.7439 0.054 Uiso 1 1 calc R U . . .
C48 C 0.6418(8) 0.3896(7) 0.7106(8) 0.072(4) Uani 1 1 d . . . . .
C49 C 0.0465(6) 0.7471(7) 0.3952(5) 0.046(3) Uani 1 1 d . . . . .
C50 C 0.0664(6) 0.7484(5) 0.3263(4) 0.034(2) Uani 1 1 d . . . . .
C51 C 0.0311(6) 0.7994(6) 0.2827(5) 0.040(2) Uani 1 1 d . . . . .
H51 H -0.0049 0.8331 0.2969 0.049 Uiso 1 1 calc R U . . .
C52 C 0.0486(6) 0.8011(5) 0.2191(5) 0.035(2) Uani 1 1 d . . . . .
H52 H 0.0231 0.8355 0.1893 0.043 Uiso 1 1 calc R U . . .
C53 C 0.1020(5) 0.7541(4) 0.1975(4) 0.0283(18) Uani 1 1 d . . . . .
C54 C 0.1380(6) 0.7024(4) 0.2414(5) 0.0315(18) Uani 1 1 d . . . . .
H54 H 0.1748 0.6693 0.2274 0.038 Uiso 1 1 calc R U . . .
C55 C 0.1196(6) 0.6997(5) 0.3054(5) 0.041(2) Uani 1 1 d . . . . .
H55 H 0.1435 0.6646 0.3346 0.049 Uiso 1 1 calc R U . . .
C56 C 0.1243(5) 0.7577(4) 0.1312(5) 0.0285(17) Uani 1 1 d . . . . .
C57 C 0.1727(5) 0.8147(4) 0.1247(5) 0.0287(18) Uani 1 1 d . . . . .
C58 C 0.2165(5) 0.8865(5) 0.1832(5) 0.0331(19) Uani 1 1 d . . . . .
C59 C 0.2167(6) 0.9523(4) 0.1594(5) 0.036(2) Uani 1 1 d . . . . .
H59 H 0.1901 0.9511 0.1054 0.043 Uiso 1 1 calc R U . . .
C60 C 0.2565(6) 1.0203(5) 0.2163(6) 0.039(2) Uani 1 1 d . . . . .
H60 H 0.2587 1.0653 0.2011 0.047 Uiso 1 1 calc R U . . .
C61 C 0.2921(6) 1.0211(5) 0.2939(5) 0.041(2) Uani 1 1 d . . . . .
C62 C 0.2959(7) 0.9580(5) 0.3195(6) 0.052(3) Uani 1 1 d . . . . .
H62 H 0.3225 0.9598 0.3736 0.062 Uiso 1 1 calc R U . . .
C63 C 0.2589(6) 0.8908(5) 0.2624(6) 0.045(2) Uani 1 1 d . . . . .
H63 H 0.2631 0.8459 0.2786 0.054 Uiso 1 1 calc R U . . .
C64 C 0.3283(7) 1.0945(6) 0.3558(5) 0.050(3) Uani 1 1 d . . . . .
C65 C 0.1453(5) 0.7050(4) 0.0046(4) 0.0186(15) Uani 1 1 d . . . . .
C66 C 0.1650(4) 0.6579(4) -0.0464(4) 0.0164(14) Uani 1 1 d . . . . .
C67 C 0.2326(5) 0.6822(4) -0.0737(4) 0.0197(15) Uani 1 1 d . . . . .
C68 C 0.3004(5) 0.6359(4) -0.0712(4) 0.0178(14) Uani 1 1 d . . . . .
C69 C 0.2905(4) 0.5642(3) -0.0510(4) 0.0157(14) Uani 1 1 d . . . . .
C70 C 0.1934(5) 0.5286(4) -0.0805(4) 0.0210(15) Uani 1 1 d . . . . .
C71 C 0.1301(4) 0.5769(4) -0.0728(4) 0.0158(14) Uani 1 1 d . . . . .
C72 C 0.2369(5) 0.7478(4) -0.0963(5) 0.0256(17) Uani 1 1 d . . . . .
H72 H 0.1905 0.7782 -0.0995 0.031 Uiso 1 1 calc R U . . .
C73 C 0.3074(6) 0.7692(4) -0.1141(5) 0.0328(19) Uani 1 1 d . . . . .
H73 H 0.3090 0.8139 -0.1301 0.039 Uiso 1 1 calc R U . . .
C74 C 0.3770(5) 0.7254(4) -0.1088(5) 0.0290(18) Uani 1 1 d . . . . .
H74 H 0.4267 0.7408 -0.1195 0.035 Uiso 1 1 calc R U . . .
C75 C 0.3723(5) 0.6596(4) -0.0876(4) 0.0223(16) Uani 1 1 d . . . . .
H75 H 0.4193 0.6298 -0.0842 0.027 Uiso 1 1 calc R U . . .
C76 C 0.0424(5) 0.5462(4) -0.0901(4) 0.0230(16) Uani 1 1 d . . . . .
H76 H 0.0003 0.5779 -0.0839 0.028 Uiso 1 1 calc R U . . .
C77 C 0.0133(5) 0.4701(4) -0.1164(4) 0.0245(16) Uani 1 1 d . . . . .
H77 H -0.0475 0.4499 -0.1272 0.029 Uiso 1 1 calc R U . . .
C78 C 0.0739(5) 0.4240(4) -0.1268(5) 0.0301(18) Uani 1 1 d . . . . .
H78 H 0.0543 0.3719 -0.1459 0.036 Uiso 1 1 calc R U . . .
C79 C 0.1632(5) 0.4535(4) -0.1096(4) 0.0256(17) Uani 1 1 d . . . . .
H79 H 0.2040 0.4214 -0.1180 0.031 Uiso 1 1 calc R U . . .
C80 C 0.3614(5) 0.5388(4) -0.0024(4) 0.0204(15) Uani 1 1 d . . . . .
C81 C 0.4505(5) 0.4769(4) 0.1106(5) 0.0289(18) Uani 1 1 d . . . . .
C82 C 0.5067(5) 0.5397(4) 0.1238(4) 0.0228(16) Uani 1 1 d . . . . .
C83 C 0.5934(5) 0.5735(4) 0.1930(4) 0.0279(17) Uani 1 1 d . . . . .
C84 C 0.5982(6) 0.6423(5) 0.2408(5) 0.036(2) Uani 1 1 d . . . . .
H84 H 0.5455 0.6667 0.2283 0.043 Uiso 1 1 calc R U . . .
C85 C 0.6787(6) 0.6754(5) 0.3060(5) 0.041(2) Uani 1 1 d . . . . .
H85 H 0.6815 0.7227 0.3378 0.049 Uiso 1 1 calc R U . . .
C86 C 0.7561(5) 0.6395(5) 0.3254(5) 0.0343(19) Uani 1 1 d . . . . .
C87 C 0.7515(6) 0.5723(5) 0.2773(5) 0.043(2) Uani 1 1 d . . . . .
H87 H 0.8039 0.5477 0.2893 0.051 Uiso 1 1 calc R U . . .
C88 C 0.6718(6) 0.5407(5) 0.2125(5) 0.042(2) Uani 1 1 d . . . . .
H88 H 0.6703 0.4945 0.1797 0.051 Uiso 1 1 calc R U . . .
C89 C 0.8444(6) 0.6742(5) 0.3972(5) 0.040(2) Uani 1 1 d . . . . .
C90 C 0.4572(5) 0.4240(5) 0.1586(5) 0.036(2) Uani 1 1 d . . . . .
C91 C 0.4176(6) 0.3494(4) 0.1226(6) 0.038(2) Uani 1 1 d . . . . .
H91 H 0.3927 0.3320 0.0673 0.046 Uiso 1 1 calc R U . . .
C92 C 0.4143(6) 0.3009(5) 0.1665(6) 0.047(2) Uani 1 1 d . . . . .
H92 H 0.3860 0.2506 0.1418 0.057 Uiso 1 1 calc R U . . .
C93 C 0.4524(6) 0.3265(6) 0.2463(6) 0.047(2) Uani 1 1 d . . . . .
C94 C 0.4942(7) 0.3976(7) 0.2843(6) 0.060(3) Uani 1 1 d . . . . .
H94 H 0.5222 0.4131 0.3398 0.072 Uiso 1 1 calc R U . . .
C95 C 0.4953(7) 0.4490(6) 0.2388(6) 0.050(2) Uani 1 1 d . . . . .
H95 H 0.5219 0.4996 0.2637 0.060 Uiso 1 1 calc R U . . .
C96 C 0.4411(8) 0.2787(8) 0.2976(8) 0.070(3) Uani 1 1 d . . . . .

loop_
_atom_site_aniso_label
_atom_site_aniso_U_11
_atom_site_aniso_U_22
_atom_site_aniso_U_33
_atom_site_aniso_U_23
_atom_site_aniso_U_13
_atom_site_aniso_U_12
Zn1 0.0246(5) 0.0297(5) 0.0226(5) 0.0036(4) 0.0110(4) -0.0003(4)
Zn2 0.0284(5) 0.0332(5) 0.0160(4) 0.0068(4) 0.0111(4) 0.0017(4)
Zn3 0.0504(9) 0.0452(7) 0.0476(6) 0.0113(5) 0.0197(6) 0.0036(6)
O19W 0.119(10) 0.151(11) 0.101(9) 0.015(8) 0.051(8) 0.035(8)
O20W 0.122(10) 0.114(9) 0.097(9) 0.036(8) 0.046(7) -0.020(7)
Zn3B 0.0504(9) 0.0452(7) 0.0476(6) 0.0113(5) 0.0197(6) 0.0036(6)
O19X 0.125(13) 0.126(13) 0.122(13) 0.032(9) 0.061(9) 0.028(9)
O20X 0.109(12) 0.129(13) 0.094(12) 0.010(9) 0.045(9) 0.022(9)
S1 0.0147(9) 0.0346(11) 0.0317(11) 0.0118(9) 0.0060(8) -0.0099(8)
S2 0.0178(10) 0.0271(10) 0.0492(13) 0.0140(10) 0.0100(9) -0.0053(8)
S3 0.0263(10) 0.0324(10) 0.0276(10) 0.0132(8) 0.0191(8) -0.0040(8)
S4 0.0307(10) 0.0276(10) 0.0324(11) 0.0104(8) 0.0251(9) -0.0028(8)
S5 0.0261(10) 0.0252(9) 0.0304(10) 0.0043(8) 0.0222(9) -0.0040(8)
S6 0.0328(11) 0.0190(9) 0.0400(11) 0.0020(8) 0.0288(10) -0.0038(8)
S7 0.0150(9) 0.0236(9) 0.0416(12) 0.0125(9) 0.0102(8) -0.0032(7)
S8 0.0147(9) 0.0249(9) 0.0285(10) 0.0059(8) 0.0081(8) -0.0058(7)
O1 0.034(4) 0.054(4) 0.036(4) 0.009(3) 0.000(3) -0.010(3)
O2 0.067(5) 0.083(5) 0.041(4) 0.012(4) 0.044(4) 0.005(4)
O3 0.046(4) 0.044(4) 0.025(3) 0.008(3) 0.019(3) 0.006(3)
O4 0.034(4) 0.060(4) 0.026(3) -0.004(3) 0.003(3) 0.005(3)
O5 0.034(4) 0.060(4) 0.030(3) 0.000(3) 0.000(3) 0.003(3)
O6 0.073(5) 0.108(6) 0.034(4) 0.028(4) 0.041(4) 0.036(5)
O7 0.090(5) 0.058(4) 0.048(4) 0.026(4) 0.054(4) 0.019(4)
O8 0.034(4) 0.061(5) 0.066(5) 0.003(4) -0.007(3) -0.005(3)
O9 0.087(6) 0.042(4) 0.070(5) 0.019(4) 0.025(4) -0.012(4)
O10 0.246(15) 0.062(6) 0.053(6) 0.012(5) 0.022(7) -0.040(7)
O11 0.066(5) 0.047(4) 0.065(5) 0.019(4) 0.020(4) -0.002(4)
O12 0.170(10) 0.070(6) 0.047(5) 0.006(5) 0.008(6) -0.049(6)
O13 0.112(7) 0.029(4) 0.083(6) -0.004(4) 0.063(5) -0.016(4)
O14 0.258(15) 0.055(5) 0.057(6) -0.006(4) 0.073(8) -0.047(7)
O15 0.088(6) 0.060(5) 0.062(5) 0.017(4) 0.030(5) -0.004(4)
O16 0.134(9) 0.116(8) 0.060(6) 0.048(6) -0.007(6) -0.067(7)
O17W 0.063(6) 0.035(4) 0.129(8) 0.018(5) 0.034(5) 0.015(4)
O18W 0.084(6) 0.047(4) 0.080(6) 0.038(4) 0.032(5) 0.030(4)
C1 0.032(5) 0.058(6) 0.020(4) 0.007(4) 0.010(4) -0.004(4)
C2 0.032(5) 0.047(5) 0.018(4) 0.013(4) 0.011(3) 0.000(4)
C3 0.019(4) 0.058(6) 0.036(5) 0.008(4) 0.009(4) 0.012(4)
C4 0.026(5) 0.039(5) 0.043(5) -0.010(4) 0.011(4) 0.001(4)
C5 0.020(4) 0.037(4) 0.023(4) 0.008(3) 0.011(3) -0.006(3)
C6 0.028(5) 0.036(5) 0.036(5) 0.009(4) 0.007(4) -0.001(4)
C7 0.037(5) 0.040(5) 0.030(5) 0.001(4) 0.011(4) 0.000(4)
C8 0.018(4) 0.031(4) 0.033(4) 0.007(4) 0.011(3) -0.001(3)
C9 0.007(3) 0.025(4) 0.045(5) 0.009(4) 0.003(3) -0.001(3)
C10 0.023(4) 0.031(4) 0.047(5) 0.006(4) 0.021(4) 0.002(3)
C11 0.027(4) 0.032(4) 0.052(5) 0.011(4) 0.022(4) 0.001(4)
C12 0.036(5) 0.022(4) 0.062(6) 0.009(4) 0.029(5) 0.009(4)
C13 0.058(6) 0.042(5) 0.049(6) 0.008(5) 0.040(5) 0.002(5)
C14 0.089(9) 0.045(6) 0.059(7) 0.015(5) 0.044(7) 0.010(6)
C15 0.047(6) 0.038(5) 0.047(6) 0.015(4) 0.028(5) 0.008(4)
C16 0.075(8) 0.040(6) 0.050(7) 0.003(5) 0.025(6) -0.008(5)
C17 0.013(4) 0.020(4) 0.038(4) 0.008(3) 0.010(3) -0.006(3)
C18 0.020(4) 0.017(4) 0.036(4) 0.002(3) 0.018(3) -0.005(3)
C19 0.015(4) 0.026(4) 0.031(4) 0.007(3) 0.007(3) -0.005(3)
C20 0.016(4) 0.022(4) 0.017(4) 0.009(3) 0.003(3) -0.003(3)
C21 0.015(4) 0.024(4) 0.023(4) 0.010(3) 0.008(3) -0.003(3)
C22 0.022(4) 0.023(4) 0.024(4) 0.003(3) 0.016(3) 0.000(3)
C23 0.021(4) 0.022(4) 0.028(4) 0.007(3) 0.012(3) -0.002(3)
C24 0.027(4) 0.015(4) 0.051(5) 0.007(4) 0.019(4) 0.001(3)
C25 0.031(5) 0.022(4) 0.070(7) 0.016(4) 0.015(5) -0.004(4)
C26 0.015(4) 0.039(5) 0.056(6) 0.022(4) 0.006(4) -0.011(3)
C27 0.019(4) 0.027(4) 0.041(5) 0.009(4) 0.013(4) -0.002(3)
C28 0.034(5) 0.033(4) 0.043(5) 0.008(4) 0.028(4) -0.001(4)
C29 0.050(6) 0.034(5) 0.058(6) 0.014(4) 0.047(5) 0.001(4)
C30 0.044(5) 0.030(4) 0.041(5) 0.019(4) 0.031(4) 0.002(4)
C31 0.036(4) 0.025(4) 0.027(4) 0.004(3) 0.026(4) 0.002(3)
C32 0.016(4) 0.034(4) 0.024(4) 0.016(3) 0.011(3) -0.002(3)
C33 0.019(4) 0.036(4) 0.021(4) 0.008(3) 0.018(3) 0.002(3)
C34 0.020(4) 0.031(4) 0.026(4) 0.011(3) 0.010(3) -0.002(3)
C35 0.020(4) 0.032(4) 0.016(4) 0.009(3) 0.004(3) -0.010(3)
C36 0.036(5) 0.043(5) 0.036(5) 0.015(4) 0.022(4) 0.016(4)
C37 0.038(5) 0.044(5) 0.030(5) 0.018(4) 0.016(4) 0.013(4)
C38 0.028(4) 0.037(4) 0.023(4) 0.012(4) 0.010(3) -0.002(3)
C39 0.042(5) 0.042(5) 0.036(5) 0.016(4) 0.026(4) 0.010(4)
C40 0.032(5) 0.053(5) 0.037(5) 0.028(4) 0.018(4) 0.016(4)
C41 0.029(4) 0.041(5) 0.017(4) 0.008(4) 0.010(3) -0.007(4)
C42 0.014(4) 0.035(4) 0.038(5) -0.005(4) 0.019(4) -0.004(3)
C43 0.021(4) 0.036(5) 0.057(6) 0.003(4) 0.024(4) 0.004(4)
C44 0.031(5) 0.035(5) 0.051(6) 0.007(4) 0.018(4) 0.004(4)
C45 0.049(6) 0.035(5) 0.070(7) 0.003(5) 0.034(6) -0.006(4)
C46 0.049(6) 0.075(8) 0.036(6) -0.005(5) 0.015(5) -0.021(5)
C47 0.034(5) 0.048(6) 0.042(5) 0.002(4) 0.012(4) -0.015(4)
C48 0.057(7) 0.074(8) 0.072(9) 0.039(7) 0.008(6) -0.022(6)
C49 0.025(5) 0.082(8) 0.021(4) 0.007(5) 0.003(4) -0.008(5)
C50 0.030(5) 0.054(5) 0.018(4) 0.003(4) 0.014(4) -0.005(4)
C51 0.030(5) 0.071(6) 0.026(4) 0.009(4) 0.018(4) 0.009(4)
C52 0.034(5) 0.050(5) 0.033(5) 0.012(4) 0.023(4) 0.015(4)
C53 0.018(4) 0.036(4) 0.024(4) -0.007(3) 0.010(3) -0.005(3)
C54 0.030(4) 0.032(4) 0.036(5) 0.003(4) 0.020(4) 0.001(3)
C55 0.032(5) 0.045(5) 0.041(5) 0.003(4) 0.018(4) -0.005(4)
C56 0.032(4) 0.028(4) 0.034(4) 0.004(4) 0.024(4) 0.005(3)
C57 0.028(4) 0.026(4) 0.036(5) -0.006(3) 0.025(4) -0.005(3)
C58 0.024(4) 0.034(5) 0.043(5) 0.000(4) 0.021(4) -0.001(3)
C59 0.036(5) 0.029(4) 0.044(5) -0.004(4) 0.025(4) 0.000(4)
C60 0.038(5) 0.032(5) 0.059(6) 0.005(4) 0.034(5) 0.009(4)
C61 0.035(5) 0.045(5) 0.037(5) -0.003(4) 0.018(4) -0.009(4)
C62 0.059(7) 0.043(6) 0.042(6) 0.009(5) 0.014(5) 0.000(5)
C63 0.045(6) 0.027(4) 0.046(6) -0.008(4) 0.014(5) -0.006(4)
C64 0.060(7) 0.053(6) 0.028(5) -0.003(4) 0.019(5) -0.006(5)
C65 0.017(4) 0.019(3) 0.028(4) 0.008(3) 0.017(3) 0.001(3)
C66 0.014(3) 0.018(3) 0.019(4) 0.005(3) 0.009(3) -0.002(3)
C67 0.017(4) 0.023(4) 0.018(4) 0.006(3) 0.007(3) -0.005(3)
C68 0.019(4) 0.015(3) 0.020(4) 0.005(3) 0.008(3) -0.002(3)
C69 0.015(3) 0.011(3) 0.018(3) 0.001(3) 0.006(3) -0.005(3)
C70 0.018(4) 0.021(4) 0.023(4) 0.005(3) 0.010(3) -0.005(3)
C71 0.011(3) 0.023(4) 0.011(3) 0.009(3) 0.002(3) -0.004(3)
C72 0.036(4) 0.017(4) 0.038(5) 0.014(3) 0.026(4) 0.011(3)
C73 0.044(5) 0.022(4) 0.049(5) 0.018(4) 0.033(4) 0.004(4)
C74 0.030(4) 0.025(4) 0.043(5) 0.009(4) 0.027(4) 0.001(3)
C75 0.020(4) 0.023(4) 0.030(4) 0.004(3) 0.019(3) -0.002(3)
C76 0.018(4) 0.026(4) 0.023(4) 0.010(3) 0.005(3) 0.001(3)
C77 0.013(4) 0.025(4) 0.036(4) 0.009(3) 0.011(3) -0.002(3)
C78 0.022(4) 0.022(4) 0.037(5) 0.002(3) 0.008(4) -0.008(3)
C79 0.016(4) 0.019(4) 0.033(4) 0.006(3) 0.004(3) -0.006(3)
C80 0.016(4) 0.014(3) 0.030(4) 0.001(3) 0.012(3) -0.006(3)
C81 0.014(4) 0.034(4) 0.041(5) 0.012(4) 0.014(3) 0.002(3)
C82 0.018(4) 0.025(4) 0.026(4) 0.003(3) 0.012(3) 0.000(3)
C83 0.022(4) 0.035(4) 0.027(4) 0.001(4) 0.015(3) -0.002(3)
C84 0.029(5) 0.048(5) 0.028(4) 0.004(4) 0.013(4) 0.008(4)
C85 0.045(5) 0.044(5) 0.031(5) -0.002(4) 0.020(4) 0.005(4)
C86 0.024(4) 0.041(5) 0.037(5) 0.006(4) 0.014(4) 0.003(4)
C87 0.029(5) 0.047(5) 0.042(5) -0.004(4) 0.012(4) 0.008(4)
C88 0.020(4) 0.050(6) 0.040(5) -0.007(4) 0.007(4) -0.004(4)
C89 0.039(5) 0.043(5) 0.038(5) -0.004(4) 0.025(4) -0.002(4)
C90 0.019(4) 0.046(5) 0.048(5) 0.013(4) 0.018(4) 0.008(4)
C91 0.041(5) 0.029(4) 0.068(6) 0.029(4) 0.037(5) 0.014(4)
C92 0.041(5) 0.043(5) 0.065(7) 0.021(5) 0.026(5) 0.009(4)
C93 0.032(5) 0.058(6) 0.045(6) 0.013(5) 0.011(4) -0.004(4)
C94 0.045(6) 0.080(8) 0.042(6) 0.012(6) 0.012(5) -0.018(6)
C95 0.052(6) 0.062(6) 0.042(6) 0.012(5) 0.029(5) -0.002(5)
C96 0.058(7) 0.084(9) 0.061(8) 0.029(7) 0.014(6) -0.007(6)

loop_
_atom_type_symbol
_atom_type_description
_atom_type_scat_dispersion_real
_atom_type_scat_dispersion_imag
_atom_type_scat_source
C C 0.0033 0.0016 'International Tables Vol C Tables 4.2.6.8 and 6.1.1.4'
H H 0.0000 0.0000 'International Tables Vol C Tables 4.2.6.8 and 6.1.1.4'
O O 0.0106 0.0060 'International Tables Vol C Tables 4.2.6.8 and 6.1.1.4'
S S 0.1246 0.1234 'International Tables Vol C Tables 4.2.6.8 and 6.1.1.4'
Zn Zn 0.2839 1.4301 'International Tables Vol C Tables 4.2.6.8 and 6.1.1.4'

loop_
_geom_angle_atom_site_label_1
_geom_angle_atom_site_label_2
_geom_angle_atom_site_label_3
_geom_angle
_geom_angle_site_symmetry_1
_geom_angle_site_symmetry_3
O17W Zn1 O4 103.1(3) . 1_455
O17W Zn1 O1 98.1(3) . .
O4 Zn1 O1 158.8(3) 1_455 .
O17W Zn1 O2 103.1(4) . .
O4 Zn1 O2 86.7(3) 1_455 .
O1 Zn1 O2 89.0(3) . .
O17W Zn1 O3 96.6(4) . 1_455
O4 Zn1 O3 90.3(2) 1_455 1_455
O1 Zn1 O3 86.8(3) . 1_455
O2 Zn1 O3 160.3(3) . 1_455
O17W Zn1 Zn2 174.2(3) . .
O4 Zn1 Zn2 80.3(2) 1_455 .
O1 Zn1 Zn2 78.5(2) . .
O2 Zn1 Zn2 81.7(2) . .
O3 Zn1 Zn2 78.63(17) 1_455 .
O18W Zn2 O6 100.8(3) . .
O18W Zn2 O5 102.6(3) . .
O6 Zn2 O5 92.3(3) . .
O18W Zn2 O7 100.0(3) . 1_455
O6 Zn2 O7 158.9(3) . 1_455
O5 Zn2 O7 86.1(3) . 1_455
O18W Zn2 O8 98.3(3) . 1_455
O6 Zn2 O8 87.7(3) . 1_455
O5 Zn2 O8 158.6(3) . 1_455
O7 Zn2 O8 86.2(3) 1_455 1_455
O18W Zn2 Zn1 176.9(3) . .
O6 Zn2 Zn1 78.2(2) . .
O5 Zn2 Zn1 80.4(2) . .
O7 Zn2 Zn1 80.81(19) 1_455 .
O8 Zn2 Zn1 78.7(2) 1_455 .
O19W Zn3 O14 111.3(8) . .
O19W Zn3 O10 114.7(8) . .
O14 Zn3 O10 90.3(4) . .
O19W Zn3 O20W 98.2(9) . .
O14 Zn3 O20W 123.4(7) . .
O10 Zn3 O20W 120.1(7) . .
Zn3 O19W H19A 127(3) . .
Zn3 O19W H19B 129(3) . .
H19A O19W H19B 103(3) . .
Zn3 O20W H20A 123(3) . .
Zn3 O20W H20B 122(3) . .
H20A O20W H20B 108(5) . .
O10 Zn3B O14 94.3(4) . .
O10 Zn3B O20X 114.1(6) . .
O14 Zn3B O20X 107.2(4) . .
O10 Zn3B O19X 114.3(4) . .
O14 Zn3B O19X 133.1(5) . .
O20X Zn3B O19X 94.45(17) . .
Zn3B O19X H19C 116.50(13) . .
Zn3B O19X H19D 118.33(12) . .
H19C O19X H19D 114.127(7) . .
Zn3B O20X H20C 125.11(13) . .
Zn3B O20X H20D 119.67(14) . .
H20C O20X H20D 105.179(9) . .
C8 S1 C17 96.3(3) . .
C17 S2 C9 96.8(4) . .
C32 S3 C34 95.4(4) . .
C32 S4 C33 96.1(3) . .
C56 S5 C65 96.1(3) . .
C57 S6 C65 95.9(3) . .
C80 S7 C81 96.0(4) . .
C80 S8 C82 95.5(3) . .
C1 O1 Zn1 129.5(6) . .
C49 O2 Zn1 123.5(6) . .
C41 O3 Zn1 128.2(5) . 1_655
C89 O4 Zn1 127.4(6) . 1_655
C1 O5 Zn2 127.1(6) . .
C49 O6 Zn2 130.5(7) . .
C41 O7 Zn2 127.2(6) . 1_655
C89 O8 Zn2 126.2(6) . 1_655
C16 O10 Zn3B 117.6(8) . .
C16 O10 Zn3 119.6(8) . .
C48 O11 H11A 138(8) . .
C64 O14 Zn3B 115.0(7) . .
C64 O14 Zn3 115.7(7) . .
C96 O15 H15A 132(8) . .
Zn1 O17W H17A 139(7) . .
Zn1 O17W H17B 104(7) . .
H17A O17W H17B 115(5) . .
Zn2 O18W H18A 128(6) . .
Zn2 O18W H18B 126(6) . .
H18A O18W H18B 106(4) . .
O1 C1 O5 124.2(8) . .
O1 C1 C2 117.5(8) . .
O5 C1 C2 118.3(8) . .
C3 C2 C7 118.8(8) . .
C3 C2 C1 120.8(8) . .
C7 C2 C1 120.4(8) . .
C2 C3 C4 122.1(8) . .
C2 C3 H3 119.0 . .
C4 C3 H3 119.0 . .
C3 C4 C5 119.7(8) . .
C3 C4 H4 120.1 . .
C5 C4 H4 120.1 . .
C6 C5 C4 117.8(7) . .
C6 C5 C8 120.5(7) . .
C4 C5 C8 121.7(7) . .
C7 C6 C5 121.4(8) . .
C7 C6 H6 119.3 . .
C5 C6 H6 119.3 . .
C6 C7 C2 120.2(8) . .
C6 C7 H7 119.9 . .
C2 C7 H7 119.9 . .
C9 C8 C5 127.5(7) . .
C9 C8 S1 116.6(6) . .
C5 C8 S1 115.9(5) . .
C8 C9 C10 127.3(7) . .
C8 C9 S2 115.9(6) . .
C10 C9 S2 116.7(5) . .
C11 C10 C15 117.7(8) . .
C11 C10 C9 122.8(8) . .
C15 C10 C9 119.5(7) . .
C10 C11 C12 121.1(9) . .
C10 C11 H11 119.4 . .
C12 C11 H11 119.4 . .
C13 C12 C11 119.4(8) . .
C13 C12 H12 120.3 . .
C11 C12 H12 120.3 . .
C14 C13 C12 120.7(9) . .
C14 C13 C16 118.8(9) . .
C12 C13 C16 120.4(8) . .
C13 C14 C15 119.1(10) . .
C13 C14 H14 120.5 . .
C15 C14 H14 120.5 . .
C14 C15 C10 121.7(9) . .
C14 C15 H15 119.1 . .
C10 C15 H15 119.1 . .
O9 C16 O10 118.9(11) . .
O9 C16 C13 124.0(10) . .
O10 C16 C13 117.0(9) . .
C18 C17 S2 124.1(5) . .
C18 C17 S1 124.0(5) . .
S2 C17 S1 111.6(4) . .
C17 C18 C19 120.9(6) . .
C17 C18 C23 123.5(6) . .
C19 C18 C23 115.0(6) . .
C20 C19 C24 119.0(6) . .
C20 C19 C18 116.9(6) . .
C24 C19 C18 124.0(7) . .
C27 C20 C19 119.4(7) . .
C27 C20 C21 124.2(7) . .
C19 C20 C21 116.4(6) . .
C32 C21 C22 121.5(6) . .
C32 C21 C20 122.4(6) . .
C22 C21 C20 115.3(6) . .
C31 C22 C23 119.4(6) . .
C31 C22 C21 124.8(6) . .
C23 C22 C21 115.7(6) . .
C28 C23 C22 118.9(7) . .
C28 C23 C18 124.0(7) . .
C22 C23 C18 117.1(6) . .
C25 C24 C19 119.8(7) . .
C25 C24 H24 120.1 . .
C19 C24 H24 120.1 . .
C24 C25 C26 120.7(7) . .
C24 C25 H25 119.6 . .
C26 C25 H25 119.6 . .
C27 C26 C25 118.7(7) . .
C27 C26 H26 120.6 . .
C25 C26 H26 120.6 . .
C20 C27 C26 122.3(7) . .
C20 C27 H27 118.8 . .
C26 C27 H27 118.8 . .
C23 C28 C29 120.7(8) . .
C23 C28 H28 119.6 . .
C29 C28 H28 119.6 . .
C30 C29 C28 119.8(7) . .
C30 C29 H29 120.1 . .
C28 C29 H29 120.1 . .
C31 C30 C29 120.2(7) . .
C31 C30 H30 119.9 . .
C29 C30 H30 119.9 . .
C30 C31 C22 120.8(7) . .
C30 C31 H31 119.6 . .
C22 C31 H31 119.6 . .
C21 C32 S4 123.0(5) . .
C21 C32 S3 124.3(5) . .
S4 C32 S3 112.4(4) . .
C34 C33 C42 130.0(7) . .
C34 C33 S4 115.6(6) . .
C42 C33 S4 114.4(5) . .
C33 C34 C35 127.2(7) . .
C33 C34 S3 117.5(6) . .
C35 C34 S3 115.3(5) . .
C40 C35 C36 117.1(7) . .
C40 C35 C34 122.3(7) . .
C36 C35 C34 120.6(7) . .
C37 C36 C35 121.6(8) . .
C37 C36 H36 119.2 . .
C35 C36 H36 119.2 . .
C36 C37 C38 121.2(8) . .
C36 C37 H37 119.4 . .
C38 C37 H37 119.4 . .
C37 C38 C39 117.6(7) . .
C37 C38 C41 122.4(7) . .
C39 C38 C41 120.0(8) . .
C38 C39 C40 122.0(8) . .
C38 C39 H39 119.0 . .
C40 C39 H39 119.0 . .
C35 C40 C39 120.4(7) . .
C35 C40 H40 119.8 . .
C39 C40 H40 119.8 . .
O7 C41 O3 124.5(7) . .
O7 C41 C38 117.2(8) . .
O3 C41 C38 118.2(7) . .
C47 C42 C43 119.2(8) . .
C47 C42 C33 121.3(8) . .
C43 C42 C33 119.1(7) . .
C44 C43 C42 121.5(9) . .
C44 C43 H43 119.2 . .
C42 C43 H43 119.2 . .
C43 C44 C45 119.2(9) . .
C43 C44 H44 120.4 . .
C45 C44 H44 120.4 . .
C46 C45 C44 120.1(9) . .
C46 C45 C48 118.4(10) . .
C44 C45 C48 121.4(9) . .
C45 C46 C47 121.7(10) . .
C45 C46 H46 119.2 . .
C47 C46 H46 119.2 . .
C46 C47 C42 118.2(9) . .
C46 C47 H47 120.9 . .
C42 C47 H47 120.9 . .
O12 C48 O11 125.5(11) . .
O12 C48 C45 120.9(10) . .
O11 C48 C45 113.4(10) . .
O6 C49 O2 125.5(8) . .
O6 C49 C50 118.7(9) . .
O2 C49 C50 115.9(9) . .
C55 C50 C51 119.5(7) . .
C55 C50 C49 120.9(9) . .
C51 C50 C49 119.5(8) . .
C52 C51 C50 120.1(8) . .
C52 C51 H51 119.9 . .
C50 C51 H51 119.9 . .
C51 C52 C53 121.7(8) . .
C51 C52 H52 119.2 . .
C53 C52 H52 119.2 . .
C52 C53 C54 118.5(7) . .
C52 C53 C56 122.0(8) . .
C54 C53 C56 119.5(7) . .
C55 C54 C53 120.1(8) . .
C55 C54 H54 119.9 . .
C53 C54 H54 119.9 . .
C50 C55 C54 120.0(9) . .
C50 C55 H55 120.0 . .
C54 C55 H55 120.0 . .
C57 C56 C53 127.4(7) . .
C57 C56 S5 117.5(6) . .
C53 C56 S5 115.1(6) . .
C56 C57 C58 126.9(7) . .
C56 C57 S6 116.3(6) . .
C58 C57 S6 116.7(5) . .
C63 C58 C59 118.3(8) . .
C63 C58 C57 121.4(8) . .
C59 C58 C57 120.3(8) . .
C58 C59 C60 119.3(8) . .
C58 C59 H59 120.4 . .
C60 C59 H59 120.4 . .
C61 C60 C59 119.4(8) . .
C61 C60 H60 120.3 . .
C59 C60 H60 120.3 . .
C62 C61 C60 123.0(9) . .
C62 C61 C64 117.0(9) . .
C60 C61 C64 120.0(9) . .
C61 C62 C63 116.9(9) . .
C61 C62 H62 121.6 . .
C63 C62 H62 121.6 . .
C58 C63 C62 122.9(9) . .
C58 C63 H63 118.5 . .
C62 C63 H63 118.5 . .
O13 C64 O14 121.2(9) . .
O13 C64 C61 122.8(9) . .
O14 C64 C61 116.0(9) . .
C66 C65 S5 124.2(5) . .
C66 C65 S6 124.0(5) . .
S5 C65 S6 111.5(4) . .
C65 C66 C67 121.1(6) . .
C65 C66 C71 123.3(6) . .
C67 C66 C71 115.2(6) . .
C72 C67 C68 119.3(6) . .
C72 C67 C66 125.0(7) . .
C68 C67 C66 115.6(6) . .
C75 C68 C67 118.7(6) . .
C75 C68 C69 123.6(6) . .
C67 C68 C69 117.8(6) . .
C80 C69 C70 122.4(6) . .
C80 C69 C68 123.0(6) . .
C70 C69 C68 114.1(6) . .
C79 C70 C71 119.3(6) . .
C79 C70 C69 124.5(7) . .
C71 C70 C69 116.1(6) . .
C76 C71 C70 118.5(6) . .
C76 C71 C66 124.6(6) . .
C70 C71 C66 116.8(6) . .
C73 C72 C67 120.9(7) . .
C73 C72 H72 119.6 . .
C67 C72 H72 119.6 . .
C72 C73 C74 120.3(7) . .
C72 C73 H73 119.9 . .
C74 C73 H73 119.9 . .
C75 C74 C73 119.2(7) . .
C75 C74 H74 120.4 . .
C73 C74 H74 120.4 . .
C74 C75 C68 121.6(7) . .
C74 C75 H75 119.2 . .
C68 C75 H75 119.2 . .
C71 C76 C77 121.9(7) . .
C71 C76 H76 119.1 . .
C77 C76 H76 119.1 . .
C78 C77 C76 119.1(7) . .
C78 C77 H77 120.4 . .
C76 C77 H77 120.4 . .
C77 C78 C79 120.3(7) . .
C77 C78 H78 119.8 . .
C79 C78 H78 119.8 . .
C70 C79 C78 120.7(7) . .
C70 C79 H79 119.6 . .
C78 C79 H79 119.6 . .
C69 C80 S7 123.0(5) . .
C69 C80 S8 124.3(5) . .
S7 C80 S8 112.5(4) . .
C82 C81 C90 131.2(7) . .
C82 C81 S7 115.2(6) . .
C90 C81 S7 113.6(6) . .
C81 C82 C83 127.8(7) . .
C81 C82 S8 117.5(6) . .
C83 C82 S8 114.7(5) . .
C88 C83 C84 117.7(7) . .
C88 C83 C82 122.9(7) . .
C84 C83 C82 119.4(7) . .
C85 C84 C83 120.7(8) . .
C85 C84 H84 119.7 . .
C83 C84 H84 119.7 . .
C84 C85 C86 120.0(8) . .
C84 C85 H85 120.0 . .
C86 C85 H85 120.0 . .
C87 C86 C85 119.0(8) . .
C87 C86 C89 120.1(8) . .
C85 C86 C89 120.9(8) . .
C88 C87 C86 120.2(8) . .
C88 C87 H87 119.9 . .
C86 C87 H87 119.9 . .
C87 C88 C83 122.3(9) . .
C87 C88 H88 118.8 . .
C83 C88 H88 118.8 . .
O4 C89 O8 125.7(9) . .
O4 C89 C86 119.0(8) . .
O8 C89 C86 115.2(9) . .
C95 C90 C91 119.8(9) . .
C95 C90 C81 120.0(8) . .
C91 C90 C81 120.0(8) . .
C92 C91 C90 120.8(9) . .
C92 C91 H91 119.6 . .
C90 C91 H91 119.6 . .
C93 C92 C91 118.9(9) . .
C93 C92 H92 120.6 . .
C91 C92 H92 120.6 . .
C94 C93 C92 122.8(10) . .
C94 C93 C96 115.3(10) . .
C92 C93 C96 121.6(9) . .
C93 C94 C95 118.5(10) . .
C93 C94 H94 120.7 . .
C95 C94 H94 120.7 . .
C90 C95 C94 119.2(10) . .
C90 C95 H95 120.4 . .
C94 C95 H95 120.4 . .
O16 C96 O15 123.6(11) . .
O16 C96 C93 123.2(11) . .
O15 C96 C93 112.9(10) . .

loop_
_geom_bond_atom_site_label_1
_geom_bond_atom_site_label_2
_geom_bond_distance
_geom_bond_site_symmetry_2
Zn1 O17W 1.974(7) .
Zn1 O4 2.010(6) 1_455
Zn1 O1 2.018(6) .
Zn1 O2 2.019(6) .
Zn1 O3 2.052(6) 1_455
Zn1 Zn2 2.9495(13) .
Zn2 O18W 1.949(7) .
Zn2 O6 1.994(6) .
Zn2 O5 2.004(6) .
Zn2 O7 2.033(6) 1_455
Zn2 O8 2.056(7) 1_455
Zn3 O19W 1.919(17) .
Zn3 O14 1.959(9) .
Zn3 O10 1.964(10) .
Zn3 O20W 1.998(16) .
O19W H19A 0.919(19) .
O19W H19B 0.907(19) .
O20W H20A 0.90(2) .
O20W H20B 0.91(2) .
Zn3B O10 1.849(10) .
Zn3B O14 1.945(10) .
Zn3B O20X 1.991(5) .
Zn3B O19X 2.069(5) .
O19X H19C 0.90631(7) .
O19X H19D 0.90219(8) .
O20X H20C 0.89136(9) .
O20X H20D 0.97472(12) .
S1 C8 1.759(8) .
S1 C17 1.771(7) .
S2 C17 1.751(7) .
S2 C9 1.770(8) .
S3 C32 1.750(7) .
S3 C34 1.754(8) .
S4 C32 1.750(7) .
S4 C33 1.760(7) .
S5 C56 1.738(8) .
S5 C65 1.766(6) .
S6 C57 1.758(8) .
S6 C65 1.767(7) .
S7 C80 1.753(7) .
S7 C81 1.775(8) .
S8 C80 1.755(7) .
S8 C82 1.756(8) .
O1 C1 1.241(11) .
O2 C49 1.287(12) .
O3 C41 1.272(10) .
O3 Zn1 2.052(6) 1_655
O4 C89 1.241(11) .
O4 Zn1 2.010(6) 1_655
O5 C1 1.264(11) .
O6 C49 1.250(12) .
O7 C41 1.237(10) .
O7 Zn2 2.033(6) 1_655
O8 C89 1.252(11) .
O8 Zn2 2.056(7) 1_655
O9 C16 1.211(12) .
O10 C16 1.298(13) .
O11 C48 1.292(12) .
O11 H11A 0.94(2) .
O12 C48 1.208(14) .
O13 C64 1.215(12) .
O14 C64 1.264(12) .
O15 C96 1.332(14) .
O15 H15A 0.94(2) .
O16 C96 1.183(14) .
O17W H17A 0.91(2) .
O17W H17B 0.90(2) .
O18W H18A 0.92(2) .
O18W H18B 0.91(2) .
C1 C2 1.492(12) .
C2 C3 1.369(12) .
C2 C7 1.390(12) .
C3 C4 1.388(12) .
C3 H3 0.9500 .
C4 C5 1.406(12) .
C4 H4 0.9500 .
C5 C6 1.398(11) .
C5 C8 1.450(11) .
C6 C7 1.386(12) .
C6 H6 0.9500 .
C7 H7 0.9500 .
C8 C9 1.350(10) .
C9 C10 1.458(12) .
C10 C11 1.384(11) .
C10 C15 1.396(12) .
C11 C12 1.392(12) .
C11 H11 0.9500 .
C12 C13 1.381(13) .
C12 H12 0.9500 .
C13 C14 1.375(13) .
C13 C16 1.487(14) .
C14 C15 1.383(13) .
C14 H14 0.9500 .
C15 H15 0.9500 .
C17 C18 1.345(11) .
C18 C19 1.469(9) .
C18 C23 1.473(10) .
C19 C20 1.408(10) .
C19 C24 1.416(10) .
C20 C27 1.371(10) .
C20 C21 1.487(9) .
C21 C32 1.366(10) .
C21 C22 1.476(9) .
C22 C31 1.383(10) .
C22 C23 1.423(10) .
C23 C28 1.387(10) .
C24 C25 1.387(11) .
C24 H24 0.9500 .
C25 C26 1.395(12) .
C25 H25 0.9500 .
C26 C27 1.384(11) .
C26 H26 0.9500 .
C27 H27 0.9500 .
C28 C29 1.392(11) .
C28 H28 0.9500 .
C29 C30 1.383(12) .
C29 H29 0.9500 .
C30 C31 1.382(10) .
C30 H30 0.9500 .
C31 H31 0.9500 .
C33 C34 1.338(10) .
C33 C42 1.478(10) .
C34 C35 1.474(10) .
C35 C40 1.382(11) .
C35 C36 1.400(11) .
C36 C37 1.366(11) .
C36 H36 0.9500 .
C37 C38 1.374(12) .
C37 H37 0.9500 .
C38 C39 1.375(11) .
C38 C41 1.488(10) .
C39 C40 1.383(11) .
C39 H39 0.9500 .
C40 H40 0.9500 .
C42 C47 1.399(12) .
C42 C43 1.412(12) .
C43 C44 1.369(12) .
C43 H43 0.9500 .
C44 C45 1.385(14) .
C44 H44 0.9500 .
C45 C46 1.382(15) .
C45 C48 1.521(15) .
C46 C47 1.395(13) .
C46 H46 0.9500 .
C47 H47 0.9500 .
C49 C50 1.501(11) .
C50 C55 1.390(12) .
C50 C51 1.395(13) .
C51 C52 1.378(11) .
C51 H51 0.9500 .
C52 C53 1.379(11) .
C52 H52 0.9500 .
C53 C54 1.413(12) .
C53 C56 1.482(10) .
C54 C55 1.397(12) .
C54 H54 0.9500 .
C55 H55 0.9500 .
C56 C57 1.340(10) .
C57 C58 1.477(11) .
C58 C63 1.384(13) .
C58 C59 1.399(12) .
C59 C60 1.407(12) .
C59 H59 0.9500 .
C60 C61 1.370(13) .
C60 H60 0.9500 .
C61 C62 1.365(13) .
C61 C64 1.518(13) .
C62 C63 1.394(12) .
C62 H62 0.9500 .
C63 H63 0.9500 .
C65 C66 1.329(10) .
C66 C67 1.478(9) .
C66 C71 1.485(9) .
C67 C72 1.392(9) .
C67 C68 1.419(10) .
C68 C75 1.392(9) .
C68 C69 1.490(9) .
C69 C80 1.333(10) .
C69 C70 1.486(9) .
C70 C79 1.372(10) .
C70 C71 1.427(10) .
C71 C76 1.371(9) .
C72 C73 1.377(10) .
C72 H72 0.9500 .
C73 C74 1.403(11) .
C73 H73 0.9500 .
C74 C75 1.381(10) .
C74 H74 0.9500 .
C75 H75 0.9500 .
C76 C77 1.385(10) .
C76 H76 0.9500 .
C77 C78 1.380(11) .
C77 H77 0.9500 .
C78 C79 1.387(10) .
C78 H78 0.9500 .
C79 H79 0.9500 .
C81 C82 1.351(10) .
C81 C90 1.473(12) .
C82 C83 1.470(10) .
C83 C88 1.376(12) .
C83 C84 1.392(11) .
C84 C85 1.380(12) .
C84 H84 0.9500 .
C85 C86 1.398(12) .
C85 H85 0.9500 .
C86 C87 1.372(12) .
C86 C89 1.509(12) .
C87 C88 1.363(12) .
C87 H87 0.9500 .
C88 H88 0.9500 .
C90 C95 1.377(13) .
C90 C91 1.400(12) .
C91 C92 1.379(12) .
C91 H91 0.9500 .
C92 C93 1.371(14) .
C92 H92 0.9500 .
C93 C94 1.357(14) .
C93 C96 1.523(15) .
C94 C95 1.438(14) .
C94 H94 0.9500 .
C95 H95 0.9500 .

loop_
_geom_hbond_atom_site_label_D
_geom_hbond_atom_site_label_H
_geom_hbond_atom_site_label_A
_geom_hbond_distance_DH
_geom_hbond_distance_HA
_geom_hbond_distance_DA
_geom_hbond_angle_DHA
_geom_hbond_site_symmetry_A
O19W H19A O7 0.919(19) 2.51(12) 3.21(2) 133(13) 2_676
O19W H19A O8 0.919(19) 2.29(11) 3.04(2) 139(14) 2_676
O20W H20A O12 0.90(2) 2.32(14) 2.895(19) 122(12) 1_565
O11 H11A O9 0.94(2) 1.75(8) 2.530(10) 139(10) 1_545
O15 H15A O13 0.94(2) 1.69(8) 2.517(11) 144(12) 1_545
